data_7237070
loop_
_publ_author_name
'Rok, M.'
'Szklarz, P.'
'Bator, G.'

_publ_section_title
;
 Structures and phase transitions in molecular complexes containing
 tetrafluoroboric acid and tetramethylpyrazine
;
_journal_issue 38
_journal_name_full CrystEngComm
_journal_page_first 5772
_journal_paper_doi 10.1039/C8CE01231H
_journal_volume 20
_journal_year 2018
_chemical_formula_moiety 'C8 H14 N2, 2(B F4)'
_chemical_formula_sum 'C8 H14 B2 F8 N2'
_chemical_formula_weight 311.83
_space_group_crystal_system orthorhombic
_space_group_IT_number 64
_space_group_name_Hall '-C 2ac 2'
_space_group_name_H-M_alt 'C m c e'
_atom_sites_solution_hydrogens geom
_audit_creation_method SHELXL-2018/1
_audit_update_record
;
2018-07-17 deposited with the CCDC.
2018-08-27 downloaded from the CCDC.
;
_cell_angle_alpha 90
_cell_angle_beta 90
_cell_angle_gamma 90
_cell_formula_units_Z 4
_cell_length_a 9.790(4)
_cell_length_b 12.442(5)
_cell_length_c 11.160(4)
_cell_measurement_reflns_used 3133
_cell_measurement_temperature 250(2)
_cell_measurement_theta_max 31.94
_cell_measurement_theta_min 3.19
_cell_volume 1359.4(9)
_computing_cell_refinement 'CrysAlisPro 1.171.39.20a (Rigaku OD, 2015)'
_computing_data_collection 'CrysAlis CCD, Agilent Technologies, 2010'
_computing_data_reduction 'CrysAlisPro 1.171.39.20a (Rigaku OD, 2015)'
_computing_structure_refinement 'SHELXL-2018/1 (Sheldrick, 2018)'
_computing_structure_solution 'SHELXS(Sheldrick, 2008)'
_diffrn_ambient_temperature 250(2)
_diffrn_measured_fraction_theta_full 1.000
_diffrn_measured_fraction_theta_max 0.948
_diffrn_measurement_device_type 'KM4 CCD'
_diffrn_measurement_method \w
_diffrn_radiation_type MoK\a
_diffrn_radiation_wavelength 0.71073
_diffrn_reflns_av_R_equivalents 0.0483
_diffrn_reflns_av_unetI/netI 0.0305
_diffrn_reflns_Laue_measured_fraction_full 1.000
_diffrn_reflns_Laue_measured_fraction_max 0.948
_diffrn_reflns_limit_h_max 16
_diffrn_reflns_limit_h_min -12
_diffrn_reflns_limit_k_max 18
_diffrn_reflns_limit_k_min -20
_diffrn_reflns_limit_l_max 18
_diffrn_reflns_limit_l_min -18
_diffrn_reflns_number 9372
_diffrn_reflns_point_group_measured_fraction_full 1.000
_diffrn_reflns_point_group_measured_fraction_max 0.948
_diffrn_reflns_theta_full 25.242
_diffrn_reflns_theta_max 36.916
_diffrn_reflns_theta_min 3.216
_exptl_absorpt_coefficient_mu 0.166
_exptl_absorpt_correction_type none
_exptl_crystal_colour colourless
_exptl_crystal_density_diffrn 1.524
_exptl_crystal_description block
_exptl_crystal_F_000 632
_exptl_crystal_size_max 0.480
_exptl_crystal_size_mid 0.340
_exptl_crystal_size_min 0.190
_refine_diff_density_max 0.316
_refine_diff_density_min -0.190
_refine_diff_density_rms 0.053
_refine_ls_extinction_method none
_refine_ls_goodness_of_fit_ref 1.035
_refine_ls_hydrogen_treatment constr
_refine_ls_matrix_type full
_refine_ls_number_parameters 96
_refine_ls_number_reflns 1709
_refine_ls_number_restraints 0
_refine_ls_restrained_S_all 1.035
_refine_ls_R_factor_all 0.1090
_refine_ls_R_factor_gt 0.0724
_refine_ls_shift/su_max 0.000
_refine_ls_shift/su_mean 0.000
_refine_ls_structure_factor_coef Fsqd
_refine_ls_weighting_details 'w=1/[\s^2^(Fo^2^)+(0.1490P)^2^+0.1540P] where P=(Fo^2^+2Fc^2^)/3'
_refine_ls_weighting_scheme calc
_refine_ls_wR_factor_gt 0.2256
_refine_ls_wR_factor_ref 0.2722
_reflns_Friedel_coverage 0.000
_reflns_number_gt 964
_reflns_number_total 1709
_reflns_threshold_expression 'I > 2\s(I)'
_cod_data_source_file c8ce01231h1.cif
_cod_data_source_block tmpbf250
_cod_original_sg_symbol_Hall '-C 2bc 2'
_cod_original_sg_symbol_H-M 'C m c a'
_cod_database_code 7237070
_shelx_shelxl_version_number 2018/1
_shelx_space_group_comment
;
The symmetry employed for this shelxl refinement is uniquely defined
by the following loop, which should always be used as a source of
symmetry information in preference to the above space-group names.
They are only intended as comments.
;
_shelx_estimated_absorpt_t_min 0.924
_shelx_estimated_absorpt_t_max 0.969

loop_
_space_group_symop_operation_xyz
'x, y, z'
'-x, -y+1/2, z+1/2'
'-x, y+1/2, -z+1/2'
'x, -y, -z'
'x+1/2, y+1/2, z'
'-x+1/2, -y+1, z+1/2'
'-x+1/2, y+1, -z+1/2'
'x+1/2, -y+1/2, -z'
'-x, -y, -z'
'x, y-1/2, -z-1/2'
'x, -y-1/2, z-1/2'
'-x, y, z'
'-x+1/2, -y+1/2, -z'
'x+1/2, y, -z-1/2'
'x+1/2, -y, z-1/2'
'-x+1/2, y+1/2, z'

loop_
_atom_site_label
_atom_site_type_symbol
_atom_site_fract_x
_atom_site_fract_y
_atom_site_fract_z
_atom_site_U_iso_or_equiv
_atom_site_adp_type
_atom_site_occupancy
_atom_site_site_symmetry_order
_atom_site_calc_flag
_atom_site_refinement_flags_posn
_atom_site_refinement_flags_adp
_atom_site_refinement_flags_occupancy
_atom_site_disorder_assembly
_atom_site_disorder_group
N1 N 0.500000 0.59054(12) 0.44117(13) 0.0520(4) Uani 1 2 d S T P . .
H1 H 0.500000 0.651150 0.402302 0.062 Uiso 1 2 calc R U P . .
C1 C 0.37842(13) 0.54801(10) 0.46845(11) 0.0521(4) Uani 1 1 d . . . . .
C2 C 0.25153(18) 0.60408(16) 0.43060(19) 0.0763(5) Uani 1 1 d . . . . .
H21 H 0.198420 0.557115 0.379196 0.114 Uiso 1 1 calc R U . . .
H22 H 0.275185 0.668960 0.387103 0.114 Uiso 1 1 calc R U . . .
H23 H 0.198152 0.622770 0.500802 0.114 Uiso 1 1 calc R U . . .
B B 0.500000 0.8413(2) 0.2539(2) 0.0654(6) Uani 1 2 d S T P . .
F11 F 0.500000 0.8008(7) 0.3681(6) 0.120(3) Uani 0.62(2) 2 d S T P A 1
F21 F 0.4353(15) 0.7955(10) 0.1696(8) 0.136(4) Uani 0.312(11) 1 d . . P A 1
F31 F 0.6278(13) 0.8681(13) 0.2141(16) 0.148(5) Uani 0.312(11) 1 d . . P A 1
F41 F 0.4408(17) 0.9309(9) 0.2466(11) 0.138(5) Uani 0.312(11) 1 d . . P A 1
F12 F 0.500000 0.9452(12) 0.274(2) 0.212(14) Uani 0.38(2) 2 d S T P A 2
F22 F 0.4744(18) 0.7888(7) 0.3586(12) 0.111(6) Uani 0.188(11) 1 d . . P A 2
F32 F 0.500000 0.7500(16) 0.199(3) 0.219(10) Uani 0.38(2) 2 d S T P A 2
F42 F 0.6425(19) 0.822(2) 0.231(3) 0.137(6) Uani 0.188(11) 1 d . . P A 2

loop_
_atom_site_aniso_label
_atom_site_aniso_U_11
_atom_site_aniso_U_22
_atom_site_aniso_U_33
_atom_site_aniso_U_23
_atom_site_aniso_U_13
_atom_site_aniso_U_12
N1 0.0676(9) 0.0420(7) 0.0463(7) 0.0004(5) 0.000 0.000
C1 0.0639(8) 0.0463(6) 0.0460(6) -0.0064(4) -0.0022(4) 0.0033(4)
C2 0.0721(10) 0.0716(10) 0.0852(11) 0.0027(8) -0.0118(7) 0.0130(7)
B 0.0815(15) 0.0597(12) 0.0551(11) 0.0171(9) 0.000 0.000
F11 0.159(6) 0.135(5) 0.065(3) 0.047(3) 0.000 0.000
F21 0.199(9) 0.132(8) 0.077(3) 0.011(4) -0.056(4) -0.067(7)
F31 0.096(5) 0.145(10) 0.202(10) 0.100(10) 0.040(5) -0.001(6)
F41 0.201(9) 0.089(6) 0.124(6) 0.067(5) 0.058(6) 0.074(6)
F12 0.41(4) 0.060(5) 0.162(14) -0.002(6) 0.000 0.000
F22 0.163(12) 0.054(3) 0.115(8) 0.058(4) 0.077(8) 0.053(5)
F32 0.34(3) 0.122(11) 0.192(19) -0.082(12) 0.000 0.000
F42 0.089(6) 0.148(16) 0.173(16) 0.023(11) 0.037(8) 0.041(9)

loop_
_atom_type_symbol
_atom_type_description
_atom_type_scat_dispersion_real
_atom_type_scat_dispersion_imag
_atom_type_scat_source
C C 0.0033 0.0016 'International Tables Vol C Tables 4.2.6.8 and 6.1.1.4'
H H 0.0000 0.0000 'International Tables Vol C Tables 4.2.6.8 and 6.1.1.4'
B B 0.0013 0.0007 'International Tables Vol C Tables 4.2.6.8 and 6.1.1.4'
N N 0.0061 0.0033 'International Tables Vol C Tables 4.2.6.8 and 6.1.1.4'
F F 0.0171 0.0103 'International Tables Vol C Tables 4.2.6.8 and 6.1.1.4'

loop_
_geom_angle_atom_site_label_1
_geom_angle_atom_site_label_2
_geom_angle_atom_site_label_3
_geom_angle
_geom_angle_site_symmetry_1
_geom_angle_site_symmetry_3
C1 N1 C1 125.69(16) 12_655 .
C1 N1 H1 117.2 12_655 .
C1 N1 H1 117.2 . .
N1 C1 C1 117.15(8) . 4_566
N1 C1 C2 119.57(14) . .
C1 C1 C2 123.28(10) 4_566 .
C1 C2 H21 109.5 . .
C1 C2 H22 109.5 . .
H21 C2 H22 109.5 . .
C1 C2 H23 109.5 . .
H21 C2 H23 109.5 . .
H22 C2 H23 109.5 . .
F41 B F21 96.9(12) . .
F32 B F12 161(2) . .
F32 B F22 89.3(17) . .
F12 B F22 109.2(11) . .
F41 B F31 100.6(10) . .
F21 B F31 108.9(10) . .
F41 B F11 112.7(6) . .
F21 B F11 121.6(6) . .
F31 B F11 113.0(6) . .
B F32 F42 55.5(8) . .
B F42 F32 47.8(8) . .

loop_
_geom_bond_atom_site_label_1
_geom_bond_atom_site_label_2
_geom_bond_distance
_geom_bond_site_symmetry_2
N1 C1 1.3376(16) 12_655
N1 C1 1.3377(16) .
N1 H1 0.8700 .
C1 C1 1.387(3) 4_566
C1 C2 1.486(2) .
C2 H21 0.9700 .
C2 H22 0.9700 .
C2 H23 0.9700 .
B F41 1.259(6) .
B F21 1.270(6) .
B F32 1.293(13) .
B F12 1.311(17) .
B F22 1.362(8) .
B F31 1.369(9) .
B F11 1.370(6) .
F32 F42 1.70(3) .
